data_7060716
loop_
_publ_author_name
'Caruso, Manfredi'
'Cametti, Massimo'
'Rissanen, Kari'
'Mart\'i-Rujas, Javier'

_publ_section_title
;
 Selective guest inclusion of linear C6 hydrocarbons in a Zn(ii) 1D
 coordination polymer
;
_journal_issue 28
_journal_name_full 'New Journal of Chemistry'
_journal_page_first 12448
_journal_page_last 12452
_journal_paper_doi 10.1039/D1NJ02175C
_journal_volume 45
_journal_year 2021
_chemical_formula_sum 'C36 H42 I2 N4 Zn'
_chemical_formula_weight 849.90
_space_group_crystal_system orthorhombic
_space_group_IT_number 52
_space_group_name_Hall '-P 2a 2bc'
_space_group_name_H-M_alt 'P n n a'
_atom_sites_solution_hydrogens mixed
_audit_creation_method SHELXL-2017/1
_audit_update_record
;
2021-03-08 deposited with the CCDC.	2021-06-08 downloaded from the CCDC.
;
_cell_angle_alpha 90
_cell_angle_beta 90
_cell_angle_gamma 90
_cell_formula_units_Z 4
_cell_length_a 14.8749(2)
_cell_length_b 22.8089(2)
_cell_length_c 10.34000(10)
_cell_measurement_reflns_used 30957
_cell_measurement_temperature 100(2)
_cell_measurement_theta_max 33.0972094344
_cell_measurement_theta_min 1.03768246314
_cell_volume 3508.16(7)
_computing_structure_refinement 'SHELXL-2017/1 (Sheldrick, 2017)'
_diffrn_ambient_temperature 100(2)
_diffrn_measured_fraction_theta_full 0.984
_diffrn_measured_fraction_theta_max 0.879
_diffrn_measurement_device_type 'CCD Pilatus 6M-Dectris'
_diffrn_radiation_type Synchrotron
_diffrn_radiation_wavelength 0.82656
_diffrn_reflns_av_R_equivalents 0.1339
_diffrn_reflns_av_unetI/netI 0.0454
_diffrn_reflns_Laue_measured_fraction_full 0.984
_diffrn_reflns_Laue_measured_fraction_max 0.879
_diffrn_reflns_limit_h_max 17
_diffrn_reflns_limit_h_min -17
_diffrn_reflns_limit_k_max 29
_diffrn_reflns_limit_k_min -29
_diffrn_reflns_limit_l_max 12
_diffrn_reflns_limit_l_min -12
_diffrn_reflns_number 80327
_diffrn_reflns_point_group_measured_fraction_full 0.984
_diffrn_reflns_point_group_measured_fraction_max 0.879
_diffrn_reflns_theta_full 29.731
_diffrn_reflns_theta_max 33.662
_diffrn_reflns_theta_min 2.077
_diffrn_source 'Alba-CELLS, Barcelona, Catalonia, Spain'
_exptl_absorpt_coefficient_mu 3.558
_exptl_absorpt_correction_T_max 0.8454
_exptl_absorpt_correction_T_min 0.8444
_exptl_absorpt_correction_type cylinder
_exptl_crystal_colour colorless
_exptl_crystal_density_diffrn 1.609
_exptl_crystal_description prism
_exptl_crystal_F_000 1688
_exptl_crystal_size_max 0.100
_exptl_crystal_size_mid 0.100
_exptl_crystal_size_min 0.070
_refine_diff_density_max 3.806
_refine_diff_density_min -1.688
_refine_diff_density_rms 0.273
_refine_ls_extinction_method none
_refine_ls_goodness_of_fit_ref 1.080
_refine_ls_hydrogen_treatment mixed
_refine_ls_matrix_type full
_refine_ls_number_parameters 184
_refine_ls_number_reflns 3899
_refine_ls_number_restraints 2
_refine_ls_restrained_S_all 1.081
_refine_ls_R_factor_all 0.0941
_refine_ls_R_factor_gt 0.0908
_refine_ls_shift/su_max 0.070
_refine_ls_shift/su_mean 0.003
_refine_ls_structure_factor_coef Fsqd
_refine_ls_weighting_details 'w=1/[\s^2^(Fo^2^)+(0.1671P)^2^+23.0326P] where P=(Fo^2^+2Fc^2^)/3'
_refine_ls_weighting_scheme calc
_refine_ls_wR_factor_gt 0.2627
_refine_ls_wR_factor_ref 0.2666
_reflns_Friedel_coverage 0.000
_reflns_number_gt 3502
_reflns_number_total 3899
_reflns_threshold_expression 'I > 2\s(I)'
_cod_data_source_file d1nj02175c2.cif
_cod_data_source_block 1hexane
_cod_depositor_comments 'Adding full bibliography for 7060716.cif.'
_cod_database_code 7060716
_shelx_shelxl_version_number 2017/1
_shelx_space_group_comment
;
The symmetry employed for this shelxl refinement is uniquely defined
by the following loop, which should always be used as a source of
symmetry information in preference to the above space-group names.
They are only intended as comments.
;
_shelx_estimated_absorpt_t_min 0.789
_shelx_estimated_absorpt_t_max 0.845

loop_
_space_group_symop_operation_xyz
'x, y, z'
'-x+1/2, -y, z'
'-x+1/2, y+1/2, -z+1/2'
'x, -y+1/2, -z+1/2'
'-x, -y, -z'
'x-1/2, y, -z'
'x-1/2, -y-1/2, z-1/2'
'-x, y-1/2, z-1/2'

loop_
_atom_site_label
_atom_site_type_symbol
_atom_site_fract_x
_atom_site_fract_y
_atom_site_fract_z
_atom_site_U_iso_or_equiv
_atom_site_adp_type
_atom_site_occupancy
_atom_site_site_symmetry_order
_atom_site_calc_flag
_atom_site_refinement_flags_posn
_atom_site_refinement_flags_adp
_atom_site_refinement_flags_occupancy
_atom_site_disorder_assembly
_atom_site_disorder_group
I I 0.89377(4) 0.83891(2) 0.66218(5) 0.0429(3) Uani 1 1 d . . . . .
Zn Zn 0.81004(8) 0.750000 0.750000 0.0392(4) Uani 1 2 d S T P . .
N1 N 0.7214(4) 0.7226(2) 0.6081(6) 0.0383(13) Uani 1 1 d . . . . .
N2 N 0.5975(5) 0.3704(3) 0.3197(7) 0.0441(16) Uani 1 1 d . . . . .
C4 C 0.6444(5) 0.6450(3) 0.4963(7) 0.0382(15) Uani 1 1 d . . . . .
C9 C 0.6116(5) 0.4601(3) 0.4425(8) 0.0410(16) Uani 1 1 d . . . . .
C6 C 0.6315(5) 0.5806(3) 0.4776(8) 0.0371(14) Uani 1 1 d . . . . .
C12 C 0.6023(5) 0.3957(3) 0.4281(9) 0.0429(17) Uani 1 1 d . . . . .
C13 C 0.5956(6) 0.3063(4) 0.3210(8) 0.0420(18) Uani 1 1 d . . . . .
H13 H 0.595449 0.292024 0.412377 0.050 Uiso 1 1 calc R U . . .
C5 C 0.7051(6) 0.6646(3) 0.5860(8) 0.0399(16) Uani 1 1 d . . . . .
H5 H 0.737375 0.636410 0.635181 0.048 Uiso 1 1 calc R U . . .
C2 C 0.6130(6) 0.7465(4) 0.4482(9) 0.0438(17) Uani 1 1 d . . . . .
H2 H 0.581203 0.775573 0.400973 0.053 Uiso 1 1 calc R U . . .
C14 C 0.5120(6) 0.2840(3) 0.2514(8) 0.0449(17) Uani 1 1 d . . . . .
H14A H 0.511002 0.299348 0.161822 0.054 Uiso 1 1 calc R U . . .
H14B H 0.457525 0.298230 0.296446 0.054 Uiso 1 1 calc R U . . .
C3 C 0.5964(5) 0.6873(4) 0.4258(8) 0.0437(17) Uani 1 1 d . . . . .
H3 H 0.553010 0.675655 0.363475 0.052 Uiso 1 1 calc R U . . .
C11 C 0.6304(6) 0.5437(4) 0.5835(9) 0.0470(18) Uani 1 1 d . . . . .
H11 H 0.636465 0.559149 0.668400 0.056 Uiso 1 1 calc R U . . .
C8 C 0.6118(7) 0.4980(4) 0.3370(8) 0.050(2) Uani 1 1 d . . . . .
H8 H 0.605834 0.482655 0.251988 0.061 Uiso 1 1 calc R U . . .
C1 C 0.6760(6) 0.7625(3) 0.5397(8) 0.0437(17) Uani 1 1 d . . . . .
H1 H 0.687424 0.802955 0.554413 0.052 Uiso 1 1 calc R U . . .
C7 C 0.6207(7) 0.5576(4) 0.3548(9) 0.0489(19) Uani 1 1 d . . . . .
H7 H 0.619333 0.583093 0.282192 0.059 Uiso 1 1 calc R U . . .
C15 C 0.6801(6) 0.2839(3) 0.2515(9) 0.0477(19) Uani 1 1 d . . . . .
H15A H 0.734445 0.298127 0.297194 0.057 Uiso 1 1 calc R U . . .
H15B H 0.681586 0.299378 0.162066 0.057 Uiso 1 1 calc R U . . .
C10 C 0.6201(6) 0.4830(4) 0.5642(9) 0.0457(18) Uani 1 1 d . . . . .
H10 H 0.619002 0.457542 0.636846 0.055 Uiso 1 1 calc R U . . .
CS1 C 0.5804(15) 0.9224(9) 0.5455(19) 0.120(6) Uiso 1 1 d . . . . .
HS1A H 0.515673 0.930041 0.549119 0.180 Uiso 1 1 calc R U . . .
HS1B H 0.594671 0.900961 0.465909 0.180 Uiso 1 1 calc R U . . .
HS1C H 0.598234 0.898800 0.620522 0.180 Uiso 1 1 calc R U . . .
CS3 C 0.726(2) 0.9715(9) 0.542(4) 0.253(19) Uiso 1 1 d D . . . .
HS3A H 0.742186 0.949459 0.462773 0.303 Uiso 1 1 calc R U . . .
HS3B H 0.745880 0.948132 0.617359 0.303 Uiso 1 1 calc R U . . .
CS2 C 0.629(2) 0.9780(14) 0.547(3) 0.178(11) Uiso 1 1 d D . . . .
HS2A H 0.609646 1.001820 0.472146 0.214 Uiso 1 1 calc R U . . .
HS2B H 0.613204 0.999662 0.626576 0.214 Uiso 1 1 calc R U . . .
HX H 0.606(4) 0.368(3) 0.500(6) 0.009(14) Uiso 1 1 d . . . . .

loop_
_atom_site_aniso_label
_atom_site_aniso_U_11
_atom_site_aniso_U_22
_atom_site_aniso_U_33
_atom_site_aniso_U_23
_atom_site_aniso_U_13
_atom_site_aniso_U_12
I 0.0381(4) 0.0302(4) 0.0603(4) -0.00169(17) 0.00221(19) -0.00297(16)
Zn 0.0349(7) 0.0260(6) 0.0567(7) -0.0053(5) 0.000 0.000
N1 0.035(3) 0.024(3) 0.056(3) -0.009(2) 0.000(3) 0.002(2)
N2 0.046(4) 0.026(3) 0.061(4) -0.006(3) -0.004(3) -0.001(3)
C4 0.034(4) 0.027(3) 0.054(4) -0.005(3) 0.003(3) 0.000(3)
C9 0.035(4) 0.028(3) 0.061(4) -0.004(3) -0.001(3) -0.002(2)
C6 0.027(3) 0.029(3) 0.055(4) -0.003(3) -0.001(3) -0.002(2)
C12 0.034(4) 0.030(4) 0.064(5) -0.005(3) -0.001(3) -0.001(3)
C13 0.042(5) 0.025(4) 0.059(4) -0.008(3) -0.003(3) 0.000(3)
C5 0.041(4) 0.023(3) 0.056(4) 0.000(3) 0.002(3) 0.001(2)
C2 0.038(4) 0.036(4) 0.057(5) 0.003(3) -0.004(3) 0.000(3)
C14 0.042(4) 0.029(4) 0.064(5) -0.007(3) 0.002(3) 0.001(3)
C3 0.039(4) 0.034(4) 0.059(4) 0.002(3) -0.002(3) 0.000(3)
C11 0.038(4) 0.037(4) 0.066(5) -0.011(4) -0.003(3) 0.005(3)
C8 0.057(6) 0.035(4) 0.059(5) -0.011(3) -0.001(3) -0.002(3)
C1 0.036(4) 0.029(3) 0.066(5) -0.002(3) 0.003(3) -0.003(3)
C7 0.053(5) 0.032(4) 0.062(5) -0.002(3) -0.001(4) -0.010(3)
C15 0.037(4) 0.032(4) 0.075(5) -0.010(4) -0.003(4) -0.005(3)
C10 0.042(4) 0.034(4) 0.061(5) -0.001(3) -0.004(3) 0.002(3)

loop_
_atom_type_symbol
_atom_type_description
_atom_type_scat_dispersion_real
_atom_type_scat_dispersion_imag
_atom_type_scat_source
C C 0.0033 0.0016 'International Tables Vol C Tables 4.2.6.8 and 6.1.1.4'
H H 0.0000 0.0000 'International Tables Vol C Tables 4.2.6.8 and 6.1.1.4'
N N 0.0061 0.0033 'International Tables Vol C Tables 4.2.6.8 and 6.1.1.4'
I I -0.4742 1.8119 'International Tables Vol C Tables 4.2.6.8 and 6.1.1.4'
Zn Zn 0.2839 1.4301 'International Tables Vol C Tables 4.2.6.8 and 6.1.1.4'

loop_
_geom_angle_atom_site_label_1
_geom_angle_atom_site_label_2
_geom_angle_atom_site_label_3
_geom_angle
_geom_angle_site_symmetry_1
_geom_angle_site_symmetry_3
_geom_angle_publ_flag
N1 Zn N1 100.8(4) . 4_566 ?
N1 Zn I 107.43(18) . . ?
N1 Zn I 108.88(16) 4_566 . ?
N1 Zn I 108.89(16) . 4_566 ?
N1 Zn I 107.44(18) 4_566 4_566 ?
I Zn I 121.45(6) . 4_566 ?
C1 N1 C5 118.9(7) . . ?
C1 N1 Zn 119.4(5) . . ?
C5 N1 Zn 121.7(5) . . ?
C12 N2 C13 116.8(7) . . ?
C5 C4 C3 117.6(7) . . ?
C5 C4 C6 119.5(7) . . ?
C3 C4 C6 122.9(7) . . ?
C10 C9 C8 119.0(7) . . ?
C10 C9 C12 118.6(8) . . ?
C8 C9 C12 122.4(8) . . ?
C11 C6 C7 119.7(7) . . ?
C11 C6 C4 119.9(7) . . ?
C7 C6 C4 120.5(7) . . ?
N2 C12 C9 123.2(8) . . ?
N2 C12 HX 113(4) . . ?
C9 C12 HX 124(4) . . ?
N2 C13 C14 110.2(7) . . ?
N2 C13 C15 108.2(7) . . ?
C14 C13 C15 109.6(7) . . ?
N2 C13 H13 109.6 . . ?
C14 C13 H13 109.6 . . ?
C15 C13 H13 109.6 . . ?
N1 C5 C4 123.1(7) . . ?
N1 C5 H5 118.4 . . ?
C4 C5 H5 118.4 . . ?
C1 C2 C3 119.4(8) . . ?
C1 C2 H2 120.3 . . ?
C3 C2 H2 120.3 . . ?
C13 C14 C14 110.1(6) . 4 ?
C13 C14 H14A 109.6 . . ?
C14 C14 H14A 109.6 4 . ?
C13 C14 H14B 109.6 . . ?
C14 C14 H14B 109.6 4 . ?
H14A C14 H14B 108.2 . . ?
C2 C3 C4 119.3(8) . . ?
C2 C3 H3 120.3 . . ?
C4 C3 H3 120.3 . . ?
C6 C11 C10 119.2(8) . . ?
C6 C11 H11 120.4 . . ?
C10 C11 H11 120.4 . . ?
C7 C8 C9 120.5(8) . . ?
C7 C8 H8 119.8 . . ?
C9 C8 H8 119.8 . . ?
N1 C1 C2 121.6(7) . . ?
N1 C1 H1 119.2 . . ?
C2 C1 H1 119.2 . . ?
C8 C7 C6 120.6(8) . . ?
C8 C7 H7 119.7 . . ?
C6 C7 H7 119.7 . . ?
C13 C15 C15 110.0(6) . 4 ?
C13 C15 H15A 109.7 . . ?
C15 C15 H15A 109.7 4 . ?
C13 C15 H15B 109.7 . . ?
C15 C15 H15B 109.7 4 . ?
H15A C15 H15B 108.2 . . ?
C9 C10 C11 121.1(8) . . ?
C9 C10 H10 119.5 . . ?
C11 C10 H10 119.5 . . ?
CS2 CS1 HS1A 109.4 . . ?
CS2 CS1 HS1B 109.5 . . ?
HS1A CS1 HS1B 109.5 . . ?
CS2 CS1 HS1C 109.5 . . ?
HS1A CS1 HS1C 109.5 . . ?
HS1B CS1 HS1C 109.5 . . ?
CS2 CS3 CS3 113(4) . 2_675 ?
CS2 CS3 HS3A 109.0 . . ?
CS3 CS3 HS3A 109.0 2_675 . ?
CS2 CS3 HS3B 109.0 . . ?
CS3 CS3 HS3B 108.9 2_675 . ?
HS3A CS3 HS3B 107.8 . . ?
CS3 CS2 CS1 114(2) . . ?
CS3 CS2 HS2A 108.7 . . ?
CS1 CS2 HS2A 108.8 . . ?
CS3 CS2 HS2B 108.8 . . ?
CS1 CS2 HS2B 108.8 . . ?
HS2A CS2 HS2B 107.7 . . ?

loop_
_geom_bond_atom_site_label_1
_geom_bond_atom_site_label_2
_geom_bond_distance
_geom_bond_site_symmetry_2
_geom_bond_publ_flag
I Zn 2.5473(8) . ?
Zn N1 2.070(6) . ?
Zn N1 2.070(6) 4_566 ?
N1 C1 1.336(10) . ?
N1 C5 1.364(8) . ?
N2 C12 1.263(11) . ?
N2 C13 1.461(12) . ?
C4 C5 1.369(11) . ?
C4 C3 1.404(11) . ?
C4 C6 1.494(10) . ?
C9 C10 1.368(12) . ?
C9 C8 1.391(13) . ?
C9 C12 1.483(11) . ?
C6 C11 1.382(12) . ?
C6 C7 1.383(12) . ?
C12 HX 0.97(7) . ?
C13 C14 1.524(11) . ?
C13 C15 1.536(12) . ?
C13 H13 1.0000 . ?
C5 H5 0.9500 . ?
C2 C1 1.382(12) . ?
C2 C3 1.391(12) . ?
C2 H2 0.9500 . ?
C14 C14 1.552(15) 4 ?
C14 H14A 0.9900 . ?
C14 H14B 0.9900 . ?
C3 H3 0.9500 . ?
C11 C10 1.407(11) . ?
C11 H11 0.9500 . ?
C8 C7 1.378(12) . ?
C8 H8 0.9500 . ?
C1 H1 0.9500 . ?
C7 H7 0.9500 . ?
C15 C15 1.549(16) 4 ?
C15 H15A 0.9900 . ?
C15 H15B 0.9900 . ?
C10 H10 0.9500 . ?
CS1 CS2 1.46(4) . ?
CS1 HS1A 0.9800 . ?
CS1 HS1B 0.9800 . ?
CS1 HS1C 0.9800 . ?
CS3 CS2 1.445(19) . ?
CS3 CS3 1.49(2) 2_675 ?
CS3 HS3A 0.9900 . ?
CS3 HS3B 0.9900 . ?
CS2 HS2A 0.9900 . ?
CS2 HS2B 0.9900 . ?
